data_7238830
loop_
_publ_author_name
'Lin, Jian-Wen'
'Thanasekaran, Pounraj'
'Chang, Jing-Shang'
'Wu, Jing-Yun'
'Lai, Long-Li'
'Lu, Kuang-Lieh'

_publ_section_title
;
 Host--guest key--lock hydrogen-bonding interactions: a rare case in the
 design of a V-shaped polycarboxylate Ni(ii)-based chiral coordination
 polymer
;
_journal_issue 45
_journal_name_full CrystEngComm
_journal_page_first 9798
_journal_paper_doi 10.1039/c3ce41047a
_journal_volume 15
_journal_year 2013
_chemical_formula_sum 'C45 H44 Cd2 N8 O12'
_chemical_formula_weight 1113.68
_space_group_IT_number 60
_space_group_name_Hall '-P 2n 2ab'
_space_group_name_H-M_alt 'P b c n'
_symmetry_cell_setting orthorhombic
_symmetry_space_group_name_H-M 'P b c n'
_atom_sites_solution_hydrogens geom
_atom_sites_solution_primary direct
_atom_sites_solution_secondary difmap
_audit_creation_method SHELXL-97
_cell_angle_alpha 90.00
_cell_angle_beta 90.00
_cell_angle_gamma 90.00
_cell_formula_units_Z 4
_cell_length_a 13.5733(5)
_cell_length_b 15.9205(7)
_cell_length_c 20.8014(9)
_cell_measurement_reflns_used 9869
_cell_measurement_temperature 296(2)
_cell_measurement_theta_max 28.97
_cell_measurement_theta_min 2.47
_cell_volume 4495.1(3)
_computing_cell_refinement 'Bruker SAINT'
_computing_data_collection 'Bruker SMART'
_computing_data_reduction 'Bruker SAINT'
_computing_structure_refinement 'SHELXL-97 (Sheldrick, 1997)'
_computing_structure_solution 'SIR92 (Giacovazzo et al, 1993)'
_diffrn_ambient_temperature 296(2)
_diffrn_measured_fraction_theta_full 1.000
_diffrn_measured_fraction_theta_max 1.000
_diffrn_measurement_device_type 'CCD area detector'
_diffrn_measurement_method 'phi and omega scans'
_diffrn_radiation_monochromator graphite
_diffrn_radiation_source 'fine-focus sealed tube'
_diffrn_radiation_type MoK\a
_diffrn_radiation_wavelength 0.71073
_diffrn_reflns_av_R_equivalents 0.1033
_diffrn_reflns_av_sigmaI/netI 0.0444
_diffrn_reflns_limit_h_max 17
_diffrn_reflns_limit_h_min -17
_diffrn_reflns_limit_k_max 20
_diffrn_reflns_limit_k_min -19
_diffrn_reflns_limit_l_max 26
_diffrn_reflns_limit_l_min -26
_diffrn_reflns_number 70038
_diffrn_reflns_theta_full 27.10
_diffrn_reflns_theta_max 27.10
_diffrn_reflns_theta_min 1.96
_exptl_absorpt_coefficient_mu 1.019
_exptl_absorpt_correction_T_max 0.9705
_exptl_absorpt_correction_T_min 0.8753
_exptl_absorpt_correction_type multi-scan
_exptl_absorpt_process_details 'Bruker SADABS, 1996'
_exptl_crystal_colour yellow
_exptl_crystal_density_diffrn 1.646
_exptl_crystal_density_method 'not measured'
_exptl_crystal_description prism
_exptl_crystal_F_000 2248
_exptl_crystal_size_max 0.42
_exptl_crystal_size_mid 0.32
_exptl_crystal_size_min 0.08
_refine_diff_density_max 1.218
_refine_diff_density_min -2.126
_refine_diff_density_rms 0.173
_refine_ls_extinction_method none
_refine_ls_goodness_of_fit_ref 1.401
_refine_ls_hydrogen_treatment constr
_refine_ls_matrix_type full
_refine_ls_number_parameters 308
_refine_ls_number_reflns 4972
_refine_ls_number_restraints 0
_refine_ls_restrained_S_all 1.401
_refine_ls_R_factor_all 0.1024
_refine_ls_R_factor_gt 0.0814
_refine_ls_shift/su_max 0.001
_refine_ls_shift/su_mean 0.000
_refine_ls_structure_factor_coef Fsqd
_refine_ls_weighting_details 'calc w=1/[\s^2^(Fo^2^)+(0.0000P)^2^+70.4068P] where P=(Fo^2^+2Fc^2^)/3'
_refine_ls_weighting_scheme calc
_refine_ls_wR_factor_gt 0.1690
_refine_ls_wR_factor_ref 0.1761
_reflns_number_gt 3934
_reflns_number_total 4972
_reflns_threshold_expression >2sigma(I)
_cod_data_source_file c3ce41047a.txt
_cod_data_source_block cpd_4
_cod_depositor_comments
;
The following automatic conversions were performed:

data item '_symmetry_cell_setting' value 'Orthorhombic' was changed
to 'orthorhombic' in accordance with the
/home/saulius/struct/COD-crude-data/automatic-downloads/DataCite-retrospective/RSC/depositions/lib/dictionaries/cif_core.dic
dictionary named 'cif_core.dic' version 2.4.2 last updated on
2011-04-26.

Automatic conversion script
Id: cif_fix_values 6909 2019-04-08 15:41:33Z antanas 
;
_cod_original_sg_symbol_H-M Pbcn
_cod_database_code 7238830

loop_
_symmetry_equiv_pos_as_xyz
'x, y, z'
'-x+1/2, -y+1/2, z+1/2'
'x+1/2, -y+1/2, -z'
'-x, y, -z+1/2'
'-x, -y, -z'
'x-1/2, y-1/2, -z-1/2'
'-x-1/2, y-1/2, z'
'x, -y, z-1/2'

loop_
_atom_site_label
_atom_site_type_symbol
_atom_site_fract_x
_atom_site_fract_y
_atom_site_fract_z
_atom_site_U_iso_or_equiv
_atom_site_adp_type
_atom_site_occupancy
_atom_site_symmetry_multiplicity
_atom_site_calc_flag
_atom_site_refinement_flags
Cd1 Cd 0.86212(4) 0.05640(4) 0.08118(3) 0.01708(16) Uani 1 1 d .
O1 O 1.0000 -0.4239(5) 0.2500 0.039(3) Uani 1 2 d S
O2 O 0.9176(6) -0.0567(4) 0.1463(3) 0.0380(17) Uani 1 1 d .
O3 O 0.9089(4) -0.1023(4) 0.0457(3) 0.0272(15) Uani 1 1 d .
O4 O 1.1221(4) -0.0761(3) 0.0328(3) 0.0193(13) Uani 1 1 d .
O5 O 1.1325(5) -0.1930(4) -0.0238(3) 0.0277(14) Uani 1 1 d .
O6 O 1.0341(4) 0.0702(4) 0.0750(3) 0.0198(12) Uani 1 1 d .
H101 H 1.0628 0.0231 0.0783 0.030 Uiso 1 1 d R
H102 H 1.0502 0.0947 0.0400 0.030 Uiso 1 1 d R
N1 N 0.8571(6) 0.2988(4) 0.3332(3) 0.0202(15) Uani 1 1 d .
N2 N 0.9186(5) 0.4099(4) 0.4329(3) 0.0130(13) Uani 1 1 d .
N3 N 0.8412(6) 0.1413(5) 0.1701(4) 0.0265(18) Uani 1 1 d .
N4 N 1.2059(5) 0.5101(4) 0.4307(3) 0.0147(14) Uani 1 1 d .
C1 C 1.0000 -0.3488(8) 0.2500 0.024(3) Uani 1 2 d S
C2 C 1.0330(7) -0.2988(5) 0.1938(4) 0.0183(18) Uani 1 1 d .
C3 C 0.9763(7) -0.2283(5) 0.1749(4) 0.0194(18) Uani 1 1 d .
H3 H 0.9220 -0.2124 0.1993 0.023 Uiso 1 1 calc R
C4 C 1.0010(7) -0.1828(5) 0.1206(4) 0.0175(17) Uani 1 1 d .
C5 C 1.0830(5) -0.2054(5) 0.0859(4) 0.0119(15) Uani 1 1 d .
C6 C 1.1411(7) -0.2737(5) 0.1034(4) 0.0202(17) Uani 1 1 d .
H6 H 1.1962 -0.2882 0.0792 0.024 Uiso 1 1 calc R
C7 C 1.1158(7) -0.3201(5) 0.1575(4) 0.026(2) Uani 1 1 d .
H7 H 1.1543 -0.3657 0.1696 0.031 Uiso 1 1 calc R
C8 C 0.9383(6) -0.1084(5) 0.1016(4) 0.0187(18) Uani 1 1 d .
C9 C 1.1150(6) -0.1547(5) 0.0276(4) 0.0170(17) Uani 1 1 d .
C10 C 0.9152(7) 0.2672(5) 0.3883(4) 0.0206(18) Uani 1 1 d .
H10A H 0.9845 0.2666 0.3767 0.025 Uiso 1 1 calc R
H10B H 0.8956 0.2099 0.3977 0.025 Uiso 1 1 calc R
C11 C 0.9012(7) 0.3211(5) 0.4483(4) 0.0204(18) Uani 1 1 d .
H11A H 0.8347 0.3141 0.4646 0.025 Uiso 1 1 calc R
H11B H 0.9467 0.3031 0.4815 0.025 Uiso 1 1 calc R
C12 C 0.8451(6) 0.4376(6) 0.3863(4) 0.0189(17) Uani 1 1 d .
H12A H 0.8525 0.4974 0.3787 0.023 Uiso 1 1 calc R
H12B H 0.7796 0.4279 0.4035 0.023 Uiso 1 1 calc R
C13 C 0.8568(7) 0.3902(5) 0.3232(4) 0.0212(18) Uani 1 1 d .
H13A H 0.8031 0.4051 0.2945 0.025 Uiso 1 1 calc R
H13B H 0.9180 0.4069 0.3028 0.025 Uiso 1 1 calc R
C14 C 0.8193(6) 0.2227(6) 0.1669(4) 0.0234(19) Uani 1 1 d .
H14 H 0.8001 0.2443 0.1273 0.028 Uiso 1 1 calc R
C15 C 0.8233(7) 0.2772(6) 0.2186(4) 0.0230(19) Uani 1 1 d .
H15 H 0.8076 0.3336 0.2129 0.028 Uiso 1 1 calc R
C16 C 0.8512(6) 0.2478(5) 0.2801(4) 0.0202(18) Uani 1 1 d .
C17 C 0.8733(9) 0.1604(6) 0.2829(5) 0.037(3) Uani 1 1 d .
H17 H 0.8913 0.1358 0.3218 0.044 Uiso 1 1 calc R
C18 C 0.8680(8) 0.1128(6) 0.2282(4) 0.034(2) Uani 1 1 d .
H18 H 0.8843 0.0563 0.2316 0.040 Uiso 1 1 calc R
C19 C 1.1852(6) 0.4370(5) 0.4593(4) 0.0191(17) Uani 1 1 d .
H19 H 1.2363 0.4087 0.4797 0.023 Uiso 1 1 calc R
C20 C 1.0939(6) 0.4010(5) 0.4604(4) 0.0198(18) Uani 1 1 d .
H20 H 1.0850 0.3496 0.4808 0.024 Uiso 1 1 calc R
C21 C 1.0131(6) 0.4410(5) 0.4311(3) 0.0141(15) Uani 1 1 d .
C22 C 1.0355(7) 0.5176(5) 0.4011(4) 0.0219(19) Uani 1 1 d .
H22 H 0.9859 0.5481 0.3809 0.026 Uiso 1 1 calc R
C23 C 1.1299(7) 0.5477(6) 0.4016(4) 0.028(2) Uani 1 1 d .
H23 H 1.1420 0.5979 0.3801 0.033 Uiso 1 1 calc R
O7 O 0.8835(12) 0.9272(11) 0.2772(8) 0.053(5) Uani 0.50 1 d P
H103 H 0.9431 0.9321 0.2837 0.079 Uiso 0.50 1 d PR
H104 H 0.8520 0.9123 0.3090 0.079 Uiso 0.50 1 d PR

loop_
_atom_site_aniso_label
_atom_site_aniso_U_11
_atom_site_aniso_U_22
_atom_site_aniso_U_33
_atom_site_aniso_U_23
_atom_site_aniso_U_13
_atom_site_aniso_U_12
Cd1 0.0194(3) 0.0147(3) 0.0172(3) -0.0027(3) 0.0044(3) -0.0042(3)
O1 0.099(9) 0.008(4) 0.011(4) 0.000 -0.005(5) 0.000
O2 0.067(5) 0.020(3) 0.027(3) 0.005(3) 0.013(3) 0.011(4)
O3 0.014(3) 0.050(4) 0.017(3) 0.015(3) 0.003(2) 0.008(3)
O4 0.022(3) 0.014(3) 0.021(3) 0.001(2) 0.001(2) -0.002(2)
O5 0.046(4) 0.019(3) 0.018(3) -0.001(2) 0.002(3) -0.005(3)
O6 0.025(3) 0.018(3) 0.016(3) -0.001(2) -0.001(2) 0.000(2)
N1 0.022(4) 0.015(3) 0.023(4) -0.008(3) 0.001(3) 0.000(3)
N2 0.018(3) 0.012(3) 0.009(3) -0.001(2) 0.000(3) -0.002(3)
N3 0.033(4) 0.027(4) 0.019(4) -0.016(3) 0.014(3) -0.009(3)
N4 0.018(3) 0.019(4) 0.007(3) 0.004(3) -0.001(3) -0.002(3)
C1 0.045(8) 0.020(6) 0.005(5) 0.000 -0.007(5) 0.000
C2 0.031(5) 0.015(4) 0.008(4) 0.003(3) -0.005(3) 0.000(4)
C3 0.033(5) 0.017(4) 0.008(4) 0.003(3) 0.002(3) 0.002(4)
C4 0.026(4) 0.014(4) 0.012(4) 0.001(3) 0.000(3) -0.004(4)
C5 0.010(3) 0.011(3) 0.015(4) 0.000(3) -0.009(3) -0.001(3)
C6 0.025(4) 0.013(4) 0.022(4) -0.005(3) -0.001(4) 0.004(4)
C7 0.039(6) 0.011(4) 0.026(5) -0.002(4) -0.015(4) 0.001(4)
C8 0.019(4) 0.019(4) 0.017(4) 0.008(3) 0.009(3) 0.001(3)
C9 0.016(4) 0.016(4) 0.018(4) -0.002(3) -0.003(3) -0.001(3)
C10 0.026(5) 0.014(4) 0.021(4) -0.003(3) -0.003(4) -0.004(4)
C11 0.026(4) 0.013(4) 0.022(4) 0.007(3) -0.001(4) -0.007(3)
C12 0.015(4) 0.020(4) 0.022(4) -0.003(4) -0.001(3) 0.003(3)
C13 0.023(4) 0.019(4) 0.021(4) -0.003(3) -0.007(4) -0.002(4)
C14 0.021(4) 0.034(5) 0.015(4) -0.008(4) 0.000(4) 0.002(4)
C15 0.024(4) 0.023(5) 0.022(4) -0.011(4) -0.002(4) 0.006(4)
C16 0.016(4) 0.022(4) 0.022(4) -0.006(3) 0.005(4) -0.007(4)
C17 0.071(8) 0.016(4) 0.024(5) -0.005(4) 0.014(5) -0.011(5)
C18 0.055(7) 0.022(5) 0.023(5) 0.001(4) 0.011(5) -0.012(5)
C19 0.020(4) 0.015(4) 0.022(4) 0.004(4) -0.002(3) -0.002(4)
C20 0.021(4) 0.014(4) 0.025(4) 0.007(3) -0.003(4) 0.000(3)
C21 0.020(4) 0.015(4) 0.008(3) -0.005(3) 0.001(3) 0.004(3)
C22 0.026(5) 0.020(4) 0.019(4) 0.007(3) -0.008(4) -0.002(4)
C23 0.021(4) 0.024(5) 0.037(5) 0.016(4) -0.008(4) -0.010(4)
O7 0.044(10) 0.066(12) 0.048(10) 0.016(9) 0.011(8) -0.016(9)

loop_
_atom_type_symbol
_atom_type_description
_atom_type_scat_dispersion_real
_atom_type_scat_dispersion_imag
_atom_type_scat_source
C C 0.0033 0.0016 'International Tables Vol C Tables 4.2.6.8 and 6.1.1.4'
H H 0.0000 0.0000 'International Tables Vol C Tables 4.2.6.8 and 6.1.1.4'
N N 0.0061 0.0033 'International Tables Vol C Tables 4.2.6.8 and 6.1.1.4'
O O 0.0106 0.0060 'International Tables Vol C Tables 4.2.6.8 and 6.1.1.4'
Cd Cd -0.8075 1.2024 'International Tables Vol C Tables 4.2.6.8 and 6.1.1.4'

loop_
_geom_angle_atom_site_label_1
_geom_angle_atom_site_label_2
_geom_angle_atom_site_label_3
_geom_angle
_geom_angle_site_symmetry_1
_geom_angle_site_symmetry_3
N4 Cd1 N3 99.4(2) 6_556 .
N4 Cd1 O6 163.3(2) 6_556 .
N3 Cd1 O6 96.4(2) . .
N4 Cd1 O2 96.5(3) 6_556 .
N3 Cd1 O2 91.5(3) . .
O6 Cd1 O2 77.7(2) . .
N4 Cd1 O4 91.0(2) 6_556 5_755
N3 Cd1 O4 136.5(2) . 5_755
O6 Cd1 O4 81.1(2) . 5_755
O2 Cd1 O4 129.3(2) . 5_755
N4 Cd1 O5 105.1(2) 6_556 5_755
N3 Cd1 O5 82.9(2) . 5_755
O6 Cd1 O5 82.1(2) . 5_755
O2 Cd1 O5 158.3(3) . 5_755
O4 Cd1 O5 53.71(19) 5_755 5_755
C8 O2 Cd1 98.3(5) . .
C9 O4 Cd1 93.0(5) . 5_755
C9 O5 Cd1 89.4(5) . 5_755
C16 N1 C13 118.0(7) . .
C16 N1 C10 116.9(7) . .
C13 N1 C10 116.6(7) . .
C21 N2 C12 120.7(6) . .
C21 N2 C11 120.2(7) . .
C12 N2 C11 108.9(6) . .
C14 N3 C18 115.8(8) . .
C14 N3 Cd1 123.8(6) . .
C18 N3 Cd1 119.4(6) . .
C19 N4 C23 115.4(7) . .
C19 N4 Cd1 122.0(5) . 6_666
C23 N4 Cd1 121.9(5) . 6_666
O1 C1 C2 122.5(5) . 4_755
O1 C1 C2 122.5(5) . .
C2 C1 C2 115.1(10) 4_755 .
C7 C2 C3 118.7(8) . .
C7 C2 C1 122.6(7) . .
C3 C2 C1 118.7(8) . .
C4 C3 C2 120.6(8) . .
C5 C4 C3 119.2(8) . .
C5 C4 C8 121.6(7) . .
C3 C4 C8 119.2(8) . .
C4 C5 C6 121.7(8) . .
C4 C5 C9 120.7(7) . .
C6 C5 C9 117.5(7) . .
C7 C6 C5 119.1(8) . .
C6 C7 C2 120.6(8) . .
O3 C8 O2 124.5(8) . .
O3 C8 C4 119.4(8) . .
O2 C8 C4 116.1(7) . .
O5 C9 O4 122.8(8) . .
O5 C9 C5 118.4(7) . .
O4 C9 C5 118.8(7) . .
N1 C10 C11 112.0(7) . .
N2 C11 C10 110.0(7) . .
N2 C12 C13 110.7(7) . .
N1 C13 C12 111.6(7) . .
N3 C14 C15 124.3(9) . .
C14 C15 C16 120.4(8) . .
N1 C16 C15 123.2(8) . .
N1 C16 C17 122.1(8) . .
C15 C16 C17 114.7(8) . .
C18 C17 C16 119.6(9) . .
N3 C18 C17 125.2(9) . .
N4 C19 C20 124.3(8) . .
C19 C20 C21 120.7(8) . .
N2 C21 C22 121.9(7) . .
N2 C21 C20 123.5(7) . .
C22 C21 C20 114.6(7) . .
C23 C22 C21 120.4(8) . .
N4 C23 C22 124.6(8) . .

loop_
_geom_bond_atom_site_label_1
_geom_bond_atom_site_label_2
_geom_bond_distance
_geom_bond_site_symmetry_2
Cd1 N4 2.258(7) 6_556
Cd1 N3 2.309(7) .
Cd1 O6 2.348(6) .
Cd1 O2 2.376(7) .
Cd1 O4 2.400(6) 5_755
Cd1 O5 2.481(6) 5_755
O1 C1 1.196(15) .
O2 C8 1.273(11) .
O3 C8 1.234(10) .
O4 C9 1.259(10) .
O4 Cd1 2.400(6) 5_755
O5 C9 1.253(10) .
O5 Cd1 2.481(6) 5_755
N1 C16 1.374(10) .
N1 C13 1.471(10) .
N1 C10 1.479(11) .
N2 C21 1.374(10) .
N2 C12 1.460(10) .
N2 C11 1.469(10) .
N3 C14 1.331(12) .
N3 C18 1.339(12) .
N4 C19 1.337(10) .
N4 C23 1.339(11) .
N4 Cd1 2.258(7) 6_666
C1 C2 1.485(10) 4_755
C1 C2 1.485(10) .
C2 C7 1.396(13) .
C2 C3 1.416(11) .
C3 C4 1.383(11) .
C4 C5 1.375(11) .
C4 C8 1.511(12) .
C5 C6 1.392(11) .
C5 C9 1.521(11) .
C6 C7 1.389(12) .
C10 C11 1.529(12) .
C12 C13 1.523(11) .
C14 C15 1.383(12) .
C15 C16 1.414(12) .
C16 C17 1.424(13) .
C17 C18 1.370(12) .
C19 C20 1.365(11) .
C20 C21 1.407(11) .
C21 C22 1.403(12) .
C22 C23 1.368(12) .
